data_8103784
loop_
_publ_author_name
'Wang, H.-R.'
'Lee, J.-S.'
'Yu, S.-C.'

_publ_section_title
;
 Synthesis of zoning-free (Ba S O4) - (Pb S O4) solid solution and its
 structural characterizations
;
_journal_name_full 'Zeitschrift fuer Kristallographie (149,1979-)'
_journal_page_first 143
_journal_page_last 148
_journal_volume 217
_journal_year 2002
_chemical_formula_sum 'Ba0.977 O4 Pb0.013 S Sr0.01'
_chemical_name_systematic '(Ba0.977 Pb0.013 Sr0.01) (S O4)'
_space_group_IT_number 62
_symmetry_space_group_name_Hall '-P 2ac 2n'
_symmetry_space_group_name_H-M 'P n m a'
_cell_angle_alpha 90
_cell_angle_beta 90
_cell_angle_gamma 90
_cell_formula_units_Z 4
_cell_length_a 8.482
_cell_length_b 5.398
_cell_length_c 6.959
_cell_volume 318.624
_citation_journal_id_ASTM ZEKRDZ
_cod_data_source_file Wang_ZEKRDZ_2002_1006.cif
_cod_data_source_block Ba0.977O4Pb0.013S1Sr0.01
_cod_original_cell_volume 318.6236
_cod_original_formula_sum 'Ba0.977 O4 Pb0.013 S1 Sr0.01'
_cod_database_code 8103784

loop_
_symmetry_equiv_pos_as_xyz
x,y,z
-x+1/2,-y,z+1/2
x+1/2,-y+1/2,-z+1/2
-x,y+1/2,-z
-x,-y,-z
x-1/2,y,-z-1/2
-x-1/2,y-1/2,z-1/2
x,-y-1/2,z

loop_
_atom_site_label
_atom_site_type_symbol
_atom_site_fract_x
_atom_site_fract_y
_atom_site_fract_z
_atom_site_occupancy
_atom_site_U_iso_or_equiv
Ba1 Ba+2 0.1879 0.25 0.1667 0.977 0.0
O1 O-2 0.306 0.75 0.043 1 0.0
O2 O-2 0.418 0.974 0.309 1 0.0
Sr1 Sr+2 0.1879 0.25 0.1667 0.01 0.0
O3 O-2 0.592 0.75 0.096 1 0.0
S1 S+6 0.4367 0.75 0.1842 1 0.0
Pb1 Pb+2 0.1879 0.25 0.1667 0.013 0.0
